data_4025854
loop_
_publ_author_name
'Jinbao Xiang'
'Tong Zhu'
'Qun Dang'
'Xu Bai'

_publ_section_title
;
 Stereochemistry as a Tool in Deciphering the Processes of a Tandem
 Iminium Cyclization and Smiles Rearrangement
;
_journal_name_full 'Journal of Organic Chemistry'
_journal_page_first 8147
_journal_page_last 8154
_journal_paper_doi 10.1021/jo101798p
_journal_volume 75
_journal_year 2010
_chemical_absolute_configuration rmad
_chemical_formula_moiety 'C19 H17 Cl2 N5''CO'
_chemical_formula_sum 'C20 H17 Cl2 N5 O'
_chemical_formula_weight 414.29
_chemical_melting_point ?
_chemical_name_systematic
; 
 ? 
;
_space_group_IT_number 19
_symmetry_cell_setting orthorhombic
_symmetry_space_group_name_Hall 'P 2ac 2ab'
_symmetry_space_group_name_H-M 'P 21 21 21'
_atom_sites_solution_hydrogens geom
_atom_sites_solution_primary direct
_atom_sites_solution_secondary difmap
_audit_creation_method SHELXL-97
_cell_angle_alpha 90.00
_cell_angle_beta 90.00
_cell_angle_gamma 90.00
_cell_formula_units_Z 4
_cell_length_a 9.2184(18)
_cell_length_b 12.314(3)
_cell_length_c 18.222(4)
_cell_measurement_temperature 293(2)
_cell_volume 2068.5(8)
_computing_cell_refinement 'Bruker SMART'
_computing_data_collection 'Bruker SMART'
_computing_data_reduction 'Bruker SAINT'
_computing_molecular_graphics SHELXP-97
_computing_publication_material SHELXTL
_computing_structure_refinement 'SHELXL-97 (Sheldrick, 1997)'
_computing_structure_solution 'SHELXS-97 (Sheldrick, 1990)'
_diffrn_ambient_temperature 293(2)
_diffrn_detector_area_resol_mean 9.00cm
_diffrn_measured_fraction_theta_full 0.972
_diffrn_measured_fraction_theta_max 0.972
_diffrn_measurement_device_type 'CCD area detector'
_diffrn_measurement_method 'phi and omega scans'
_diffrn_radiation_monochromator graphite
_diffrn_radiation_source 'fine-focus sealed tube'
_diffrn_radiation_type MoK\a
_diffrn_radiation_wavelength 0.71073
_diffrn_reflns_av_R_equivalents 0.0616
_diffrn_reflns_av_sigmaI/netI 0.0569
_diffrn_reflns_limit_h_max 10
_diffrn_reflns_limit_h_min -9
_diffrn_reflns_limit_k_max 10
_diffrn_reflns_limit_k_min -14
_diffrn_reflns_limit_l_max 21
_diffrn_reflns_limit_l_min -16
_diffrn_reflns_number 5127
_diffrn_reflns_theta_full 25.00
_diffrn_reflns_theta_max 25.00
_diffrn_reflns_theta_min 2.00
_diffrn_standards_decay_% none
_diffrn_standards_interval_count none
_diffrn_standards_interval_time none
_diffrn_standards_number none
_exptl_absorpt_coefficient_mu 0.334
_exptl_absorpt_correction_type none
_exptl_absorpt_process_details none
_exptl_crystal_colour colorless
_exptl_crystal_density_diffrn 1.330
_exptl_crystal_density_meas ?
_exptl_crystal_density_method 'not measured'
_exptl_crystal_description sheet
_exptl_crystal_F_000 856
_exptl_crystal_size_max 0.30
_exptl_crystal_size_mid 0.25
_exptl_crystal_size_min 0.15
_refine_diff_density_max 0.269
_refine_diff_density_min -0.328
_refine_diff_density_rms 0.080
_refine_ls_abs_structure_details 'Flack H D (1983), Acta Cryst. A39, 876-881'
_refine_ls_abs_structure_Flack 0.01(11)
_refine_ls_extinction_method none
_refine_ls_goodness_of_fit_ref 0.861
_refine_ls_hydrogen_treatment mixed
_refine_ls_matrix_type full
_refine_ls_number_parameters 259
_refine_ls_number_reflns 3469
_refine_ls_number_restraints 0
_refine_ls_restrained_S_all 0.861
_refine_ls_R_factor_all 0.0709
_refine_ls_R_factor_gt 0.0603
_refine_ls_shift/su_max 3.022
_refine_ls_shift/su_mean 0.027
_refine_ls_structure_factor_coef Fsqd
_refine_ls_weighting_details 'calc w=1/[\s^2^(Fo^2^)+(0.1952P)^2^+0.0000P] where P=(Fo^2^+2Fc^2^)/3'
_refine_ls_weighting_scheme calc
_refine_ls_wR_factor_gt 0.1775
_refine_ls_wR_factor_ref 0.2051
_reflns_number_gt 2840
_reflns_number_total 3469
_reflns_threshold_expression >2sigma(I)
_cod_data_source_file jo101798p_si_002.cif
_cod_data_source_block 1
_cod_depositor_comments
;
The following automatic conversions were performed:

'_chemical_melting_point' value 'not measured' was changed to '?' -
the value is undefined or not given.

Automatic conversion script
Id: cif_fix_values 1569 2011-02-09 13:29:24Z adriana 

The following automatic conversions were performed:

'_symmetry_cell_setting' value 'Orthorhombic' changed to
'orthorhombic' according to the built-in table from CIF Core
dictionary named 'cif_core.dic' version 2.4.1 from 2010-06-29.

Automatic conversion script
Id: cif_fix_values 1646 2011-03-28 12:23:43Z adriana 

The following automatic conversions were performed:

'_exptl_crystal_density_meas' value 'none' was changed to '?' - the
value is perceived as not measured.

Automatic conversion script
Id: cif_fix_values 3008 2015-01-20 13:52:24Z robertas 
;
_cod_original_cell_volume 2068.5(7)
_cod_database_code 4025854

loop_
_symmetry_equiv_pos_as_xyz
'x, y, z'
'-x+1/2, -y, z+1/2'
'-x, y+1/2, -z+1/2'
'x+1/2, -y+1/2, -z'

loop_
_atom_site_label
_atom_site_type_symbol
_atom_site_fract_x
_atom_site_fract_y
_atom_site_fract_z
_atom_site_U_iso_or_equiv
_atom_site_adp_type
_atom_site_occupancy
_atom_site_symmetry_multiplicity
_atom_site_calc_flag
_atom_site_refinement_flags
_atom_site_disorder_assembly
_atom_site_disorder_group
C1 C 1.2026(5) 0.9183(3) 0.1361(2) 0.0471(8) Uani 1 1 d . . .
C2 C 0.9710(5) 1.0351(3) 0.2201(2) 0.0477(9) Uani 1 1 d . . .
H2 H 0.918(5) 1.071(3) 0.260(3) 0.057 Uiso 1 1 calc . . .
C3 C 0.7900(4) 0.8866(3) 0.2299(2) 0.0487(9) Uani 1 1 d . . .
C4 C 0.7700(5) 0.9017(4) 0.3056(2) 0.0604(11) Uani 1 1 d . . .
H4 H 0.8134 0.9602 0.3293 0.073 Uiso 1 1 calc R . .
C5 C 1.1498(5) 0.9914(3) 0.0822(2) 0.0473(9) Uani 1 1 d . . .
C6 C 0.6256(5) 0.7419(4) 0.3109(3) 0.0659(13) Uani 1 1 d . . .
C7 C 0.7268(5) 0.7959(3) 0.1980(2) 0.0545(10) Uani 1 1 d . . .
H7 H 0.7392 0.7829 0.1481 0.065 Uiso 1 1 calc R . .
C8 C 1.2443(5) 0.8189(3) 0.1091(2) 0.0529(10) Uani 1 1 d . . .
C9 C 0.6461(5) 0.7252(3) 0.2394(3) 0.0629(11) Uani 1 1 d . . .
H9 H 0.6050 0.6645 0.2172 0.075 Uiso 1 1 calc R . .
C10 C 1.1029(4) 0.9870(3) 0.2549(2) 0.0461(8) Uani 1 1 d . . .
C11 C 1.1542(5) 0.9929(3) 0.3245(2) 0.0546(10) Uani 1 1 d . . .
H11 H 1.1042 1.0199 0.3649 0.065 Uiso 1 1 calc R . .
C12 C 1.0152(4) 1.1236(3) 0.1667(2) 0.0455(8) Uani 1 1 d . . .
H12 H 1.088(5) 1.169(4) 0.191(2) 0.055 Uiso 1 1 calc . . .
C13 C 1.2983(5) 0.9504(3) 0.3252(2) 0.0581(10) Uani 1 1 d . . .
H13 H 1.3582 0.9443 0.3660 0.070 Uiso 1 1 calc R . .
C14 C 1.0285(6) 1.1500(4) 0.0328(2) 0.0650(12) Uani 1 1 d . . .
H14A H 0.9644 1.1091 0.0009 0.078 Uiso 1 1 calc R . .
H14B H 1.1105 1.1763 0.0046 0.078 Uiso 1 1 calc R . .
C15 C 0.9489(6) 1.2426(4) 0.0699(3) 0.0722(13) Uani 1 1 d . . .
H15A H 0.8699 1.2683 0.0394 0.087 Uiso 1 1 calc R . .
H15B H 1.0143 1.3026 0.0795 0.087 Uiso 1 1 calc R . .
C16 C 0.6865(6) 0.8299(4) 0.3444(3) 0.0688(12) Uani 1 1 d . . .
H16 H 0.6710 0.8413 0.3942 0.083 Uiso 1 1 calc R . .
C17 C 1.2216(7) 0.8760(4) -0.0075(2) 0.0759(15) Uani 1 1 d . . .
H17 H 1.2367 0.8640 -0.0573 0.091 Uiso 1 1 calc R . .
C18 C 1.3319(5) 0.9207(3) 0.2563(2) 0.0560(10) Uani 1 1 d . . .
H18 H 1.4195 0.8909 0.2410 0.067 Uiso 1 1 calc R . .
C19 C 0.8913(6) 1.1959(4) 0.1411(3) 0.0659(12) Uani 1 1 d . . .
H19A H 0.8714 1.2529 0.1765 0.079 Uiso 1 1 calc R . .
H19B H 0.8036 1.1541 0.1330 0.079 Uiso 1 1 calc R . .
Cl1 Cl 1.28527(16) 0.71262(9) 0.16672(7) 0.0706(4) Uani 1 1 d . . .
Cl2 Cl 0.52433(17) 0.65007(13) 0.36389(11) 0.0986(6) Uani 1 1 d . . .
N1 N 1.2550(5) 0.7949(3) 0.0370(2) 0.0704(12) Uani 1 1 d . . .
N2 N 1.1704(5) 0.9701(3) 0.01039(18) 0.0658(11) Uani 1 1 d . . .
N3 N 0.8703(4) 0.9577(3) 0.18753(18) 0.0532(8) Uani 1 1 d . . .
H3 H 0.8606 0.9561 0.1406 0.064 Uiso 1 1 calc R . .
N4 N 1.2118(4) 0.9425(3) 0.21158(16) 0.0465(7) Uani 1 1 d . . .
N5 N 1.0766(4) 1.0838(3) 0.09600(17) 0.0500(8) Uani 1 1 d . . .
C20 C 0.1471(10) 0.5465(7) 0.9818(5) 0.121(3) Uani 1 1 d . . .
O1 O 0.2921(6) 0.5854(3) 0.9732(2) 0.0935(13) Uani 1 1 d . . .

loop_
_atom_site_aniso_label
_atom_site_aniso_U_11
_atom_site_aniso_U_22
_atom_site_aniso_U_33
_atom_site_aniso_U_23
_atom_site_aniso_U_13
_atom_site_aniso_U_12
C1 0.050(2) 0.049(2) 0.0424(17) -0.0032(15) 0.0057(16) -0.0010(17)
C2 0.050(2) 0.047(2) 0.0458(19) -0.0069(16) 0.0069(16) -0.0051(17)
C3 0.039(2) 0.052(2) 0.055(2) -0.0007(17) 0.0024(17) 0.0016(17)
C4 0.058(3) 0.068(3) 0.055(2) -0.004(2) 0.007(2) -0.005(2)
C5 0.054(2) 0.047(2) 0.0406(19) -0.0022(15) 0.0037(16) -0.0070(17)
C6 0.043(3) 0.060(3) 0.095(3) 0.017(2) 0.018(2) 0.0065(19)
C7 0.054(2) 0.052(2) 0.058(2) -0.0057(17) 0.0048(19) -0.0008(19)
C8 0.060(3) 0.049(2) 0.0493(19) -0.0004(16) 0.0080(18) -0.0044(18)
C9 0.053(2) 0.047(2) 0.089(3) -0.003(2) 0.005(2) -0.0001(18)
C10 0.049(2) 0.0450(18) 0.0442(18) -0.0033(15) 0.0015(16) -0.0064(16)
C11 0.069(3) 0.051(2) 0.043(2) -0.0036(17) -0.0025(19) -0.0093(19)
C12 0.047(2) 0.0453(19) 0.0440(18) 0.0011(16) -0.0003(16) 0.0005(16)
C13 0.069(3) 0.060(2) 0.0456(19) 0.0057(18) -0.016(2) -0.001(2)
C14 0.078(3) 0.063(3) 0.054(2) 0.012(2) -0.005(2) 0.006(2)
C15 0.080(3) 0.068(3) 0.069(3) 0.019(2) -0.011(3) 0.010(3)
C16 0.061(3) 0.077(3) 0.068(3) 0.007(2) 0.018(2) 0.000(2)
C17 0.116(4) 0.066(3) 0.046(2) -0.004(2) 0.027(3) -0.002(3)
C18 0.054(2) 0.054(2) 0.061(2) -0.0011(19) -0.0092(19) 0.0026(18)
C19 0.068(3) 0.055(2) 0.075(3) 0.008(2) 0.001(2) 0.015(2)
Cl1 0.0926(9) 0.0488(6) 0.0703(7) 0.0028(5) 0.0068(6) 0.0058(5)
Cl2 0.0744(9) 0.0839(9) 0.1375(14) 0.0339(9) 0.0377(9) -0.0055(7)
N1 0.095(3) 0.056(2) 0.060(2) -0.0073(17) 0.027(2) -0.001(2)
N2 0.095(3) 0.064(2) 0.0383(17) 0.0045(16) 0.0118(17) 0.003(2)
N3 0.055(2) 0.0616(19) 0.0430(16) -0.0046(15) 0.0013(15) -0.0148(16)
N4 0.0476(19) 0.0510(17) 0.0409(15) -0.0005(13) 0.0018(13) 0.0000(15)
N5 0.0543(19) 0.0545(18) 0.0413(15) 0.0008(14) 0.0015(14) 0.0012(15)
C20 0.122(6) 0.111(5) 0.131(6) -0.028(5) 0.028(5) -0.036(5)
O1 0.116(3) 0.086(3) 0.078(2) -0.029(2) 0.005(2) 0.019(3)

loop_
_atom_type_symbol
_atom_type_description
_atom_type_scat_dispersion_real
_atom_type_scat_dispersion_imag
_atom_type_scat_source
C C 0.0033 0.0016 'International Tables Vol C Tables 4.2.6.8 and 6.1.1.4'
H H 0.0000 0.0000 'International Tables Vol C Tables 4.2.6.8 and 6.1.1.4'
N N 0.0061 0.0033 'International Tables Vol C Tables 4.2.6.8 and 6.1.1.4'
O O 0.0106 0.0060 'International Tables Vol C Tables 4.2.6.8 and 6.1.1.4'
Cl Cl 0.1484 0.1585 'International Tables Vol C Tables 4.2.6.8 and 6.1.1.4'

loop_
_geom_angle_atom_site_label_1
_geom_angle_atom_site_label_2
_geom_angle_atom_site_label_3
_geom_angle
_geom_angle_site_symmetry_1
_geom_angle_site_symmetry_3
_geom_angle_publ_flag
C8 C1 C5 114.4(3) . . ?
C8 C1 N4 121.4(4) . . ?
C5 C1 N4 124.2(3) . . ?
N3 C2 C10 115.6(3) . . ?
N3 C2 C12 112.4(3) . . ?
C10 C2 C12 109.8(3) . . ?
N3 C3 C4 122.4(4) . . ?
N3 C3 C7 120.1(4) . . ?
C4 C3 C7 117.5(4) . . ?
C3 C4 C16 119.7(4) . . ?
N2 C5 N5 114.6(4) . . ?
N2 C5 C1 120.0(4) . . ?
N5 C5 C1 125.4(3) . . ?
C9 C6 C16 120.1(4) . . ?
C9 C6 Cl2 120.9(4) . . ?
C16 C6 Cl2 118.9(4) . . ?
C9 C7 C3 120.6(4) . . ?
C1 C8 N1 124.3(4) . . ?
C1 C8 Cl1 121.4(3) . . ?
N1 C8 Cl1 114.3(3) . . ?
C6 C9 C7 121.1(4) . . ?
C11 C10 N4 107.5(4) . . ?
C11 C10 C2 131.3(4) . . ?
N4 C10 C2 120.2(3) . . ?
C10 C11 C13 108.2(4) . . ?
N5 C12 C19 102.3(3) . . ?
N5 C12 C2 114.9(3) . . ?
C19 C12 C2 114.5(3) . . ?
C18 C13 C11 107.9(4) . . ?
N5 C14 C15 102.3(3) . . ?
C14 C15 C19 105.4(4) . . ?
C6 C16 C4 120.9(5) . . ?
N2 C17 N1 127.4(4) . . ?
C13 C18 N4 108.0(4) . . ?
C12 C19 C15 102.8(4) . . ?
C17 N1 C8 114.5(4) . . ?
C17 N2 C5 118.1(4) . . ?
C3 N3 C2 121.9(3) . . ?
C10 N4 C18 108.4(3) . . ?
C10 N4 C1 126.5(3) . . ?
C18 N4 C1 125.1(4) . . ?
C5 N5 C14 118.1(3) . . ?
C5 N5 C12 129.0(3) . . ?
C14 N5 C12 112.2(3) . . ?

loop_
_geom_bond_atom_site_label_1
_geom_bond_atom_site_label_2
_geom_bond_distance
_geom_bond_site_symmetry_2
_geom_bond_publ_flag
C1 C8 1.375(6) . ?
C1 C5 1.418(6) . ?
C1 N4 1.409(5) . ?
C2 N3 1.457(5) . ?
C2 C10 1.494(6) . ?
C2 C12 1.516(5) . ?
C3 N3 1.382(5) . ?
C3 C4 1.405(6) . ?
C3 C7 1.388(6) . ?
C4 C16 1.369(6) . ?
C5 N2 1.349(5) . ?
C5 N5 1.346(5) . ?
C6 C9 1.332(8) . ?
C6 C16 1.365(7) . ?
C6 Cl2 1.756(5) . ?
C7 C9 1.371(6) . ?
C8 N1 1.350(5) . ?
C8 Cl1 1.719(4) . ?
C10 C11 1.357(6) . ?
C10 N4 1.389(5) . ?
C11 C13 1.428(7) . ?
C12 N5 1.490(5) . ?
C12 C19 1.522(6) . ?
C13 C18 1.343(7) . ?
C14 N5 1.479(5) . ?
C14 C15 1.516(7) . ?
C15 C19 1.515(7) . ?
C17 N2 1.293(7) . ?
C17 N1 1.323(7) . ?
C18 N4 1.401(6) . ?
C20 O1 1.429(9) . ?

loop_
_cod_related_entry_id
_cod_related_entry_database
_cod_related_entry_code
1 ChemSpider 30659315
